data_7131200
loop_
_publ_author_name
'Fern&#xe1;ndez-Moyano, Sara'
'Marcos-Ayuso, Guillermo'
'Pe&#xf1;as-Defrutos, Marconi N'
'Bartolom&#xe9;, Camino'
'Espinet, Pablo'

_publ_section_title
;
 Intimate relationship between C-I reductive elimination, aryl scrambling
 and isomerization processes in Au(III) complexes.
;
_journal_issue 14
_journal_name_full 'Chemical communications (Cambridge, England)'
_journal_page_first 1975
_journal_page_last 1978
_journal_paper_doi 10.1039/d2cc06415d
_journal_volume 59
_journal_year 2023
_chemical_formula_moiety 'Au C18 Cl6 F9 I, C16 H36 N'
_chemical_formula_sum 'C34 H36 Au Cl6 F9 I N'
_chemical_formula_weight 1166.20
_space_group_crystal_system triclinic
_space_group_IT_number 2
_space_group_name_Hall '-P 1'
_space_group_name_H-M_alt 'P -1'
_atom_sites_solution_hydrogens geom
_atom_sites_solution_primary dual
_audit_creation_date 2023-01-17
_audit_creation_method
;
Olex2 1.2
(compiled 2018.05.29 svn.r3508 for OlexSys, GUI svn.r5506)
;
_audit_update_record
;
2023-01-18 deposited with the CCDC.	2023-01-23 downloaded from the CCDC.
;
_cell_angle_alpha 88.973(3)
_cell_angle_beta 76.149(3)
_cell_angle_gamma 82.152(3)
_cell_formula_units_Z 2
_cell_length_a 12.3231(6)
_cell_length_b 13.6119(5)
_cell_length_c 13.8716(5)
_cell_measurement_reflns_used 5404
_cell_measurement_temperature 210.00(14)
_cell_measurement_theta_max 25.4340
_cell_measurement_theta_min 3.4200
_cell_volume 2237.75(16)
_computing_cell_refinement 'CrysAlisPro 1.171.39.45g (Rigaku OD, 2018)'
_computing_data_collection 'CrysAlisPro 1.171.39.45g (Rigaku OD, 2018)'
_computing_data_reduction 'CrysAlisPro 1.171.39.45g (Rigaku OD, 2018)'
_computing_molecular_graphics 'Olex2 (Dolomanov et al., 2009)'
_computing_publication_material 'Olex2 (Dolomanov et al., 2009)'
_computing_structure_refinement 'ShelXL (Sheldrick, 2015)'
_computing_structure_solution 'ShelXT (Sheldrick, 2015)'
_diffrn_ambient_temperature 210.15
_diffrn_detector_area_resol_mean 10.4757
_diffrn_detector_type Atlas
_diffrn_measured_fraction_theta_full 0.992
_diffrn_measured_fraction_theta_max 0.812
_diffrn_measurement_details
;
List of Runs (angles in degrees, time in seconds):

  # Type    Start    End  Width  t~exp~   \w     \q     \k     \f   Frames
#--------------------------------------------------------------------------
  1  \w    -36.00  57.00   1.00   10.00    --  -10.48  57.00-180.00   93
  2  \w    -81.00  15.00   1.00   10.00    --  -10.48 -57.00  30.00   96
  3  \w     35.00 101.00   1.00   10.00    --   12.36 178.00  30.00   66
;
_diffrn_measurement_device 'four-circle diffractometer'
_diffrn_measurement_device_type 'SuperNova, Dual, Cu at home/near, Atlas'
_diffrn_measurement_method '\w scans'
_diffrn_radiation_type MoK\a
_diffrn_radiation_wavelength 0.71073
_diffrn_reflns_av_R_equivalents 0.0400
_diffrn_reflns_av_unetI/netI 0.0826
_diffrn_reflns_Laue_measured_fraction_full 0.992
_diffrn_reflns_Laue_measured_fraction_max 0.812
_diffrn_reflns_limit_h_max 16
_diffrn_reflns_limit_h_min -15
_diffrn_reflns_limit_k_max 16
_diffrn_reflns_limit_k_min -17
_diffrn_reflns_limit_l_max 12
_diffrn_reflns_limit_l_min -17
_diffrn_reflns_number 15662
_diffrn_reflns_point_group_measured_fraction_full 0.992
_diffrn_reflns_point_group_measured_fraction_max 0.812
_diffrn_reflns_theta_full 25.242
_diffrn_reflns_theta_max 29.588
_diffrn_reflns_theta_min 3.359
_exptl_absorpt_coefficient_mu 4.397
_exptl_absorpt_correction_T_max 1.000
_exptl_absorpt_correction_T_min 0.235
_exptl_absorpt_correction_type gaussian
_exptl_absorpt_process_details
;
CrysAlisPro 1.171.39.45g (Rigaku Oxford Diffraction, 2018)
Numerical absorption correction based on gaussian integration over
			a multifaceted crystal model
Empirical absorption correction using spherical harmonics,
 implemented in SCALE3 ABSPACK scaling algorithm.
;
_exptl_crystal_colour colourless
_exptl_crystal_colour_primary colourless
_exptl_crystal_density_diffrn 1.731
_exptl_crystal_description prism
_exptl_crystal_F_000 1124
_exptl_crystal_size_max 0.423
_exptl_crystal_size_mid 0.174
_exptl_crystal_size_min 0.053
_refine_diff_density_max 1.503
_refine_diff_density_min -1.098
_refine_diff_density_rms 0.130
_refine_ls_extinction_method none
_refine_ls_goodness_of_fit_ref 1.029
_refine_ls_hydrogen_treatment constr
_refine_ls_matrix_type full
_refine_ls_number_parameters 483
_refine_ls_number_reflns 10205
_refine_ls_number_restraints 0
_refine_ls_restrained_S_all 1.029
_refine_ls_R_factor_all 0.0778
_refine_ls_R_factor_gt 0.0494
_refine_ls_shift/su_max 0.001
_refine_ls_shift/su_mean 0.000
_refine_ls_structure_factor_coef Fsqd
_refine_ls_weighting_details 'w=1/[\s^2^(Fo^2^)+(0.0297P)^2^+0.9004P] where P=(Fo^2^+2Fc^2^)/3'
_refine_ls_weighting_scheme calc
_refine_ls_wR_factor_gt 0.0900
_refine_ls_wR_factor_ref 0.1060
_reflns_Friedel_coverage 0.000
_reflns_number_gt 7497
_reflns_number_total 10205
_reflns_threshold_expression 'I > 2\s(I)'
_cod_data_source_file d2cc06415d2.cif
_cod_data_source_block 3
_cod_depositor_comments 'Adding full bibliography for 7131200--7131203.cif.'
_cod_database_code 7131200
_shelx_shelxl_version_number 2014/7
_shelx_space_group_comment
;
The symmetry employed for this shelxl refinement is uniquely defined
by the following loop, which should always be used as a source of
symmetry information in preference to the above space-group names.
They are only intended as comments.
;
_olex2_refinement_description
;
1. Fixed Uiso
 At 1.2 times of:
  All C(H,H) groups, All C(H,H,H,H) groups
 At 1.5 times of:
  All C(H,H,H) groups
2. Others
 Fixed Sof: H43C(0.25) H43D(0.25) H43A(0.75) H43B(0.75) C44A(0.75) H44A(0.75)
 H44B(0.75) H44C(0.75) C44B(0.25) H44D(0.25) H44E(0.25) H44F(0.25)
3.a Secondary CH2 refined with riding coordinates:
 C31(H31A,H31B), C32(H32A,H32B), C33(H33A,H33B), C41(H41A,H41B), C42(H42A,
 H42B), C43(H43C,H43D), C43(H43A,H43B), C51(H51A,H51B), C52(H52A,H52B),
 C53(H53A,H53B), C61(H61A,H61B), C62(H62A,H62B), C63(H63A,H63B)
3.b Idealised Me refined as rotating group:
 C34(H34A,H34B,H34C), C54(H54A,H54B,H54C), C64(H64A,H64B,H64C), C44A(H44A,H44B,
 H44C), C44B(H44D,H44E,H44F)
;
_olex2_submission_special_instructions 'No special instructions were received'
_oxdiff_exptl_absorpt_empirical_details
;
Empirical correction (ABSPACK) includes:
- Absorption correction using spherical harmonics
- Frame scaling
;

loop_
_space_group_symop_operation_xyz
'x, y, z'
'-x, -y, -z'

loop_
_atom_site_label
_atom_site_type_symbol
_atom_site_fract_x
_atom_site_fract_y
_atom_site_fract_z
_atom_site_U_iso_or_equiv
_atom_site_adp_type
_atom_site_occupancy
_atom_site_site_symmetry_order
_atom_site_calc_flag
_atom_site_refinement_flags_posn
_atom_site_refinement_flags_adp
_atom_site_refinement_flags_occupancy
_atom_site_disorder_assembly
_atom_site_disorder_group
Au1 Au 0.70898(2) 0.27373(2) 0.71315(2) 0.03735(8) Uani 1 1 d . . . . .
C1 C 0.6904(5) 0.4183(5) 0.6619(4) 0.0396(15) Uani 1 1 d . . . . .
I1 I 0.73401(5) 0.08880(4) 0.76932(3) 0.06862(16) Uani 1 1 d . . . . .
C2 C 0.5877(5) 0.4614(5) 0.6519(4) 0.0429(15) Uani 1 1 d . . . . .
F2 F 0.4977(3) 0.4117(3) 0.6791(3) 0.0604(11) Uani 1 1 d . . . . .
C3 C 0.5716(5) 0.5549(5) 0.6131(5) 0.0500(17) Uani 1 1 d . . . . .
Cl3 Cl 0.44216(18) 0.60736(18) 0.59899(19) 0.0902(8) Uani 1 1 d . . . . .
C4 C 0.6638(6) 0.6041(5) 0.5839(5) 0.0523(17) Uani 1 1 d . . . . .
F4 F 0.6513(4) 0.6949(3) 0.5439(3) 0.0801(14) Uani 1 1 d . . . . .
C5 C 0.7693(6) 0.5626(5) 0.5917(5) 0.0525(17) Uani 1 1 d . . . . .
Cl5 Cl 0.88385(18) 0.62495(17) 0.54885(17) 0.0810(6) Uani 1 1 d . . . . .
C6 C 0.7799(5) 0.4692(5) 0.6320(5) 0.0459(16) Uani 1 1 d . . . . .
F6 F 0.8831(3) 0.4294(3) 0.6400(4) 0.0766(13) Uani 1 1 d . . . . .
C11 C 0.6948(5) 0.3273(5) 0.8546(4) 0.0402(14) Uani 1 1 d . . . . .
C12 C 0.7852(6) 0.3550(6) 0.8853(5) 0.0564(19) Uani 1 1 d . . . . .
F12 F 0.8887(3) 0.3396(4) 0.8232(3) 0.0810(14) Uani 1 1 d . . . . .
C13 C 0.7773(7) 0.3947(6) 0.9773(6) 0.069(2) Uani 1 1 d . . . . .
Cl13 Cl 0.8922(2) 0.4304(3) 1.0102(2) 0.1212(11) Uani 1 1 d . . . . .
C14 C 0.6735(7) 0.4065(6) 1.0440(5) 0.062(2) Uani 1 1 d . . . . .
F14 F 0.6619(4) 0.4459(4) 1.1343(3) 0.0990(17) Uani 1 1 d . . . . .
C15 C 0.5793(6) 0.3795(5) 1.0188(4) 0.0472(16) Uani 1 1 d . . . . .
Cl15 Cl 0.45090(18) 0.39503(16) 1.10176(12) 0.0722(6) Uani 1 1 d . . . . .
C16 C 0.5943(5) 0.3415(5) 0.9237(4) 0.0414(15) Uani 1 1 d . . . . .
F16 F 0.5010(3) 0.3183(3) 0.8985(2) 0.0569(10) Uani 1 1 d . . . . .
C21 C 0.7218(5) 0.2235(4) 0.5716(4) 0.0383(14) Uani 1 1 d . . . . .
F22 F 0.5338(3) 0.1892(3) 0.6078(3) 0.0613(11) Uani 1 1 d . . . . .
C22 C 0.6353(5) 0.1885(5) 0.5423(4) 0.0401(14) Uani 1 1 d . . . . .
C23 C 0.6445(6) 0.1505(5) 0.4479(4) 0.0462(16) Uani 1 1 d . . . . .
Cl23 Cl 0.53337(16) 0.10616(16) 0.41527(14) 0.0693(5) Uani 1 1 d . . . . .
F24 F 0.7576(4) 0.1140(3) 0.2880(3) 0.0750(13) Uani 1 1 d . . . . .
C24 C 0.7469(6) 0.1509(5) 0.3799(4) 0.0532(18) Uani 1 1 d . . . . .
C25 C 0.8365(6) 0.1842(6) 0.4052(4) 0.0525(18) Uani 1 1 d . . . . .
Cl25 Cl 0.96486(18) 0.1786(2) 0.32087(14) 0.0884(7) Uani 1 1 d . . . . .
C26 C 0.8210(5) 0.2199(5) 0.5007(4) 0.0409(14) Uani 1 1 d . . . . .
F26 F 0.9102(3) 0.2515(3) 0.5239(3) 0.0610(11) Uani 1 1 d . . . . .
N1 N 0.2375(4) 0.2060(4) 0.8169(3) 0.0418(12) Uani 1 1 d . . . . .
C31 C 0.1630(5) 0.1586(5) 0.7625(4) 0.0448(15) Uani 1 1 d . . . . .
H31A H 0.1471 0.0956 0.7944 0.054 Uiso 1 1 calc R . . . .
H31B H 0.0909 0.2020 0.7713 0.054 Uiso 1 1 calc R . . . .
C32 C 0.2111(6) 0.1385(5) 0.6515(4) 0.0548(18) Uani 1 1 d . . . . .
H32A H 0.2341 0.1993 0.6189 0.066 Uiso 1 1 calc R . . . .
H32B H 0.2777 0.0880 0.6412 0.066 Uiso 1 1 calc R . . . .
C33 C 0.1239(7) 0.1033(6) 0.6071(5) 0.069(2) Uani 1 1 d . . . . .
H33A H 0.0579 0.1545 0.6177 0.083 Uiso 1 1 calc R . . . .
H33B H 0.1000 0.0437 0.6417 0.083 Uiso 1 1 calc R . . . .
C34 C 0.1648(9) 0.0798(7) 0.4972(6) 0.096(3) Uani 1 1 d . . . . .
H34A H 0.1874 0.1388 0.4621 0.144 Uiso 1 1 calc GR . . . .
H34B H 0.1045 0.0578 0.4728 0.144 Uiso 1 1 calc GR . . . .
H34C H 0.2288 0.0278 0.4861 0.144 Uiso 1 1 calc GR . . . .
C41 C 0.1678(5) 0.2264(5) 0.9227(4) 0.0505(17) Uani 1 1 d . . . . .
H41A H 0.0983 0.2700 0.9202 0.061 Uiso 1 1 calc R . . . .
H41B H 0.1459 0.1635 0.9512 0.061 Uiso 1 1 calc R . . . .
C42 C 0.2244(6) 0.2730(7) 0.9916(5) 0.068(2) Uani 1 1 d . . . . .
H42A H 0.2367 0.3404 0.9699 0.082 Uiso 1 1 calc R . . . .
H42B H 0.2980 0.2342 0.9898 0.082 Uiso 1 1 calc R . . . .
C43 C 0.1504(8) 0.2764(9) 1.0972(5) 0.094(3) Uani 1 1 d . . . . .
H43C H 0.1461 0.3405 1.1300 0.112 Uiso 0.25 1 calc R . P A 2
H43D H 0.0741 0.2627 1.0985 0.112 Uiso 0.25 1 calc R . P A 2
H43A H 0.0770 0.3142 1.0964 0.112 Uiso 0.75 1 calc R . P B 1
H43B H 0.1375 0.2085 1.1160 0.112 Uiso 0.75 1 calc R . P B 1
C51 C 0.2706(5) 0.3005(5) 0.7670(4) 0.0456(16) Uani 1 1 d . . . . .
H51A H 0.3148 0.3305 0.8057 0.055 Uiso 1 1 calc R . . . .
H51B H 0.3199 0.2833 0.7012 0.055 Uiso 1 1 calc R . . . .
C52 C 0.1753(6) 0.3773(5) 0.7544(5) 0.0561(18) Uani 1 1 d . . . . .
H52A H 0.1301 0.4015 0.8197 0.067 Uiso 1 1 calc R . . . .
H52B H 0.1264 0.3473 0.7205 0.067 Uiso 1 1 calc R . . . .
C53 C 0.2201(6) 0.4634(6) 0.6945(5) 0.0586(19) Uani 1 1 d . . . . .
H53A H 0.2699 0.4921 0.7285 0.070 Uiso 1 1 calc R . . . .
H53B H 0.2656 0.4383 0.6295 0.070 Uiso 1 1 calc R . . . .
C54 C 0.1297(8) 0.5435(7) 0.6793(7) 0.088(3) Uani 1 1 d . . . . .
H54A H 0.1638 0.5941 0.6370 0.132 Uiso 1 1 calc GR . . . .
H54B H 0.0885 0.5730 0.7429 0.132 Uiso 1 1 calc GR . . . .
H54C H 0.0783 0.5154 0.6480 0.132 Uiso 1 1 calc GR . . . .
C61 C 0.3459(5) 0.1365(5) 0.8156(4) 0.0448(15) Uani 1 1 d . . . . .
H61A H 0.3861 0.1223 0.7463 0.054 Uiso 1 1 calc R . . . .
H61B H 0.3938 0.1714 0.8463 0.054 Uiso 1 1 calc R . . . .
C62 C 0.3319(6) 0.0397(5) 0.8673(5) 0.0525(17) Uani 1 1 d . . . . .
H62A H 0.2866 0.0025 0.8358 0.063 Uiso 1 1 calc R . . . .
H62B H 0.2915 0.0525 0.9368 0.063 Uiso 1 1 calc R . . . .
C63 C 0.4444(6) -0.0215(6) 0.8632(5) 0.067(2) Uani 1 1 d . . . . .
H63A H 0.4876 0.0146 0.8980 0.081 Uiso 1 1 calc R . . . .
H63B H 0.4865 -0.0300 0.7937 0.081 Uiso 1 1 calc R . . . .
C64 C 0.4353(8) -0.1230(7) 0.9090(7) 0.096(3) Uani 1 1 d . . . . .
H64A H 0.3955 -0.1605 0.8732 0.144 Uiso 1 1 calc GR . . . .
H64B H 0.3942 -0.1154 0.9780 0.144 Uiso 1 1 calc GR . . . .
H64C H 0.5103 -0.1580 0.9051 0.144 Uiso 1 1 calc GR . . . .
C44A C 0.1918(10) 0.3186(13) 1.1741(7) 0.108(5) Uani 0.75 1 d . . P C 1
H44A H 0.2579 0.2759 1.1841 0.162 Uiso 0.75 1 calc GR . P C 1
H44B H 0.1336 0.3244 1.2355 0.162 Uiso 0.75 1 calc GR . P C 1
H44C H 0.2119 0.3837 1.1544 0.162 Uiso 0.75 1 calc GR . P C 1
C44B C 0.215(3) 0.193(4) 1.144(2) 0.117(18) Uani 0.25 1 d . . P C 2
H44D H 0.1839 0.1324 1.1406 0.175 Uiso 0.25 1 calc GR . P C 2
H44E H 0.2091 0.2105 1.2129 0.175 Uiso 0.25 1 calc GR . P C 2
H44F H 0.2939 0.1847 1.1085 0.175 Uiso 0.25 1 calc GR . P C 2

loop_
_atom_site_aniso_label
_atom_site_aniso_U_11
_atom_site_aniso_U_22
_atom_site_aniso_U_33
_atom_site_aniso_U_23
_atom_site_aniso_U_13
_atom_site_aniso_U_12
Au1 0.03493(14) 0.03959(15) 0.03798(13) 0.00178(9) -0.00720(9) -0.00954(10)
C1 0.031(3) 0.064(5) 0.024(3) -0.005(3) -0.005(2) -0.008(3)
I1 0.1062(5) 0.0459(3) 0.0590(3) 0.0113(2) -0.0257(3) -0.0195(3)
C2 0.028(3) 0.055(4) 0.047(3) 0.008(3) -0.010(3) -0.012(3)
F2 0.038(2) 0.057(3) 0.088(3) 0.028(2) -0.0142(19) -0.016(2)
C3 0.039(4) 0.047(4) 0.063(4) 0.016(3) -0.014(3) -0.004(3)
Cl3 0.0571(13) 0.0725(16) 0.1437(19) 0.0511(15) -0.0333(13) -0.0087(12)
C4 0.055(5) 0.040(4) 0.060(4) 0.007(3) -0.009(3) -0.010(4)
F4 0.076(3) 0.048(3) 0.113(3) 0.033(3) -0.017(3) -0.009(2)
C5 0.045(4) 0.050(5) 0.060(4) 0.003(3) -0.002(3) -0.020(4)
Cl5 0.0617(13) 0.0622(14) 0.1191(17) 0.0192(12) -0.0103(11) -0.0306(11)
C6 0.032(4) 0.046(4) 0.062(4) 0.005(3) -0.009(3) -0.016(3)
F6 0.041(2) 0.053(3) 0.140(4) 0.015(3) -0.026(2) -0.015(2)
C11 0.041(4) 0.038(4) 0.044(3) -0.002(3) -0.012(3) -0.010(3)
C12 0.040(4) 0.074(6) 0.054(4) -0.010(4) -0.009(3) -0.010(4)
F12 0.039(3) 0.122(4) 0.082(3) -0.035(3) -0.004(2) -0.024(3)
C13 0.058(5) 0.080(6) 0.079(5) -0.021(4) -0.030(4) -0.016(4)
Cl13 0.0800(17) 0.169(3) 0.133(2) -0.067(2) -0.0494(15) -0.0285(18)
C14 0.082(6) 0.062(5) 0.049(4) -0.019(3) -0.029(4) -0.005(4)
F14 0.118(4) 0.117(5) 0.066(3) -0.042(3) -0.030(3) -0.009(3)
C15 0.054(4) 0.044(4) 0.040(3) 0.002(3) -0.004(3) -0.007(3)
Cl15 0.0755(14) 0.0728(15) 0.0536(10) -0.0027(9) 0.0100(9) -0.0040(11)
C16 0.047(4) 0.037(4) 0.041(3) 0.004(3) -0.011(3) -0.010(3)
F16 0.041(2) 0.079(3) 0.054(2) -0.0015(19) -0.0088(16) -0.024(2)
C21 0.034(4) 0.031(3) 0.048(3) 0.004(3) -0.006(3) -0.003(3)
F22 0.036(2) 0.086(3) 0.059(2) -0.014(2) -0.0003(17) -0.018(2)
C22 0.041(4) 0.035(4) 0.041(3) 0.000(3) 0.000(3) -0.009(3)
C23 0.049(4) 0.042(4) 0.049(4) -0.004(3) -0.016(3) -0.004(3)
Cl23 0.0624(12) 0.0760(15) 0.0771(12) -0.0184(10) -0.0269(9) -0.0159(11)
F24 0.092(3) 0.087(4) 0.046(2) -0.020(2) -0.007(2) -0.027(3)
C24 0.068(5) 0.052(5) 0.035(3) -0.009(3) -0.002(3) -0.008(4)
C25 0.046(4) 0.062(5) 0.044(4) -0.004(3) 0.004(3) -0.015(4)
Cl25 0.0701(14) 0.117(2) 0.0647(12) -0.0239(12) 0.0245(10) -0.0340(14)
C26 0.041(4) 0.038(4) 0.044(3) -0.001(3) -0.009(3) -0.009(3)
F26 0.044(2) 0.081(3) 0.058(2) -0.011(2) 0.0001(17) -0.025(2)
N1 0.035(3) 0.047(3) 0.040(3) -0.001(2) 0.002(2) -0.012(3)
C31 0.040(4) 0.044(4) 0.054(4) 0.001(3) -0.012(3) -0.016(3)
C32 0.067(5) 0.054(5) 0.047(4) 0.001(3) -0.014(3) -0.017(4)
C33 0.077(6) 0.061(6) 0.075(5) -0.005(4) -0.031(4) -0.005(5)
C34 0.152(10) 0.069(7) 0.083(6) -0.014(5) -0.065(6) -0.002(6)
C41 0.041(4) 0.061(5) 0.043(3) -0.001(3) 0.007(3) -0.016(3)
C42 0.054(5) 0.095(7) 0.056(4) -0.018(4) 0.001(3) -0.031(4)
C43 0.079(6) 0.152(11) 0.047(5) -0.017(5) -0.002(4) -0.026(6)
C51 0.047(4) 0.044(4) 0.044(3) -0.002(3) -0.001(3) -0.018(3)
C52 0.048(4) 0.042(4) 0.071(4) -0.001(3) 0.000(3) -0.008(4)
C53 0.058(5) 0.057(5) 0.063(4) 0.010(4) -0.018(3) -0.010(4)
C54 0.091(7) 0.060(6) 0.115(7) 0.009(5) -0.034(5) 0.001(5)
C61 0.039(4) 0.049(4) 0.043(3) 0.003(3) -0.001(3) -0.009(3)
C62 0.053(4) 0.052(5) 0.056(4) 0.008(3) -0.014(3) -0.017(4)
C63 0.073(6) 0.061(6) 0.073(5) 0.007(4) -0.026(4) -0.013(5)
C64 0.113(8) 0.072(7) 0.103(7) 0.011(5) -0.037(6) 0.006(6)
C44A 0.082(9) 0.189(17) 0.055(7) -0.036(8) 0.006(6) -0.060(10)
C44B 0.08(3) 0.23(6) 0.033(17) 0.00(2) 0.024(16) -0.05(3)

loop_
_atom_type_symbol
_atom_type_description
_atom_type_scat_dispersion_real
_atom_type_scat_dispersion_imag
_atom_type_scat_source
C C 0.0033 0.0016 'International Tables Vol C Tables 4.2.6.8 and 6.1.1.4'
H H 0.0000 0.0000 'International Tables Vol C Tables 4.2.6.8 and 6.1.1.4'
N N 0.0061 0.0033 'International Tables Vol C Tables 4.2.6.8 and 6.1.1.4'
F F 0.0171 0.0103 'International Tables Vol C Tables 4.2.6.8 and 6.1.1.4'
Cl Cl 0.1484 0.1585 'International Tables Vol C Tables 4.2.6.8 and 6.1.1.4'
I I -0.4742 1.8119 'International Tables Vol C Tables 4.2.6.8 and 6.1.1.4'
Au Au -2.0133 8.8022 'International Tables Vol C Tables 4.2.6.8 and 6.1.1.4'

loop_
_exptl_crystal_face_index_h
_exptl_crystal_face_index_k
_exptl_crystal_face_index_l
_exptl_crystal_face_perp_dist
-1 13 13 0.0426
1 -13 -13 0.0106
0 13 -14 0.0581
0 -13 14 0.1161
17 1 0 0.1997
-17 -1 0 0.1697

loop_
_geom_angle_atom_site_label_1
_geom_angle_atom_site_label_2
_geom_angle_atom_site_label_3
_geom_angle
_geom_angle_site_symmetry_1
_geom_angle_site_symmetry_3
_geom_angle_publ_flag
C1 Au1 I1 177.39(14) . . ?
C11 Au1 C1 90.1(2) . . ?
C11 Au1 I1 92.48(17) . . ?
C21 Au1 C1 88.7(2) . . ?
C21 Au1 I1 88.72(16) . . ?
C21 Au1 C11 178.8(2) . . ?
C2 C1 Au1 119.6(5) . . ?
C2 C1 C6 118.5(6) . . ?
C6 C1 Au1 121.8(5) . . ?
C1 C2 C3 122.1(6) . . ?
F2 C2 C1 119.7(6) . . ?
F2 C2 C3 118.1(5) . . ?
C2 C3 Cl3 121.6(5) . . ?
C4 C3 C2 117.8(6) . . ?
C4 C3 Cl3 120.6(5) . . ?
C3 C4 C5 121.8(7) . . ?
F4 C4 C3 119.2(6) . . ?
F4 C4 C5 118.9(6) . . ?
C4 C5 Cl5 120.2(6) . . ?
C4 C5 C6 117.7(6) . . ?
C6 C5 Cl5 122.0(5) . . ?
C1 C6 C5 122.0(6) . . ?
F6 C6 C1 120.6(6) . . ?
F6 C6 C5 117.4(6) . . ?
C12 C11 Au1 122.7(5) . . ?
C16 C11 Au1 122.4(4) . . ?
C16 C11 C12 114.9(6) . . ?
F12 C12 C11 118.9(6) . . ?
F12 C12 C13 117.1(6) . . ?
C13 C12 C11 123.9(7) . . ?
C12 C13 Cl13 121.8(6) . . ?
C12 C13 C14 118.4(6) . . ?
C14 C13 Cl13 119.8(6) . . ?
C13 C14 C15 120.9(6) . . ?
F14 C14 C13 120.3(7) . . ?
F14 C14 C15 118.8(7) . . ?
C14 C15 Cl15 120.6(5) . . ?
C14 C15 C16 117.0(6) . . ?
C16 C15 Cl15 122.4(5) . . ?
C11 C16 C15 124.8(6) . . ?
F16 C16 C11 118.5(5) . . ?
F16 C16 C15 116.7(6) . . ?
C22 C21 Au1 123.4(4) . . ?
C26 C21 Au1 120.9(5) . . ?
C26 C21 C22 115.6(6) . . ?
C21 C22 C23 123.9(6) . . ?
F22 C22 C21 119.7(5) . . ?
F22 C22 C23 116.4(5) . . ?
C22 C23 Cl23 122.1(5) . . ?
C24 C23 C22 117.0(6) . . ?
C24 C23 Cl23 120.9(5) . . ?
F24 C24 C23 117.9(6) . . ?
F24 C24 C25 120.5(6) . . ?
C25 C24 C23 121.6(6) . . ?
C24 C25 Cl25 120.7(5) . . ?
C24 C25 C26 117.9(6) . . ?
C26 C25 Cl25 121.4(5) . . ?
C21 C26 C25 123.9(6) . . ?
F26 C26 C21 119.3(5) . . ?
F26 C26 C25 116.8(5) . . ?
C41 N1 C31 106.1(5) . . ?
C41 N1 C61 110.9(4) . . ?
C51 N1 C31 110.6(4) . . ?
C51 N1 C41 111.2(5) . . ?
C51 N1 C61 107.5(4) . . ?
C61 N1 C31 110.7(5) . . ?
N1 C31 H31A 108.2 . . ?
N1 C31 H31B 108.2 . . ?
H31A C31 H31B 107.4 . . ?
C32 C31 N1 116.1(5) . . ?
C32 C31 H31A 108.2 . . ?
C32 C31 H31B 108.2 . . ?
C31 C32 H32A 109.7 . . ?
C31 C32 H32B 109.7 . . ?
H32A C32 H32B 108.2 . . ?
C33 C32 C31 109.7(6) . . ?
C33 C32 H32A 109.7 . . ?
C33 C32 H32B 109.7 . . ?
C32 C33 H33A 108.9 . . ?
C32 C33 H33B 108.9 . . ?
C32 C33 C34 113.5(7) . . ?
H33A C33 H33B 107.7 . . ?
C34 C33 H33A 108.9 . . ?
C34 C33 H33B 108.9 . . ?
C33 C34 H34A 109.5 . . ?
C33 C34 H34B 109.5 . . ?
C33 C34 H34C 109.5 . . ?
H34A C34 H34B 109.5 . . ?
H34A C34 H34C 109.5 . . ?
H34B C34 H34C 109.5 . . ?
N1 C41 H41A 108.3 . . ?
N1 C41 H41B 108.3 . . ?
H41A C41 H41B 107.4 . . ?
C42 C41 N1 115.9(5) . . ?
C42 C41 H41A 108.3 . . ?
C42 C41 H41B 108.3 . . ?
C41 C42 H42A 109.7 . . ?
C41 C42 H42B 109.7 . . ?
C41 C42 C43 109.6(6) . . ?
H42A C42 H42B 108.2 . . ?
C43 C42 H42A 109.7 . . ?
C43 C42 H42B 109.7 . . ?
C42 C43 H43C 111.7 . . ?
C42 C43 H43D 111.7 . . ?
C42 C43 H43A 107.9 . . ?
C42 C43 H43B 107.9 . . ?
H43C C43 H43D 109.4 . . ?
H43A C43 H43B 107.2 . . ?
C44A C43 C42 117.5(8) . . ?
C44A C43 H43A 107.9 . . ?
C44A C43 H43B 107.9 . . ?
C44B C43 C42 100.6(14) . . ?
C44B C43 H43C 111.7 . . ?
C44B C43 H43D 111.7 . . ?
N1 C51 H51A 108.2 . . ?
N1 C51 H51B 108.2 . . ?
H51A C51 H51B 107.4 . . ?
C52 C51 N1 116.2(5) . . ?
C52 C51 H51A 108.2 . . ?
C52 C51 H51B 108.2 . . ?
C51 C52 H52A 109.5 . . ?
C51 C52 H52B 109.5 . . ?
C51 C52 C53 110.7(6) . . ?
H52A C52 H52B 108.1 . . ?
C53 C52 H52A 109.5 . . ?
C53 C52 H52B 109.5 . . ?
C52 C53 H53A 108.8 . . ?
C52 C53 H53B 108.8 . . ?
H53A C53 H53B 107.7 . . ?
C54 C53 C52 113.8(7) . . ?
C54 C53 H53A 108.8 . . ?
C54 C53 H53B 108.8 . . ?
C53 C54 H54A 109.5 . . ?
C53 C54 H54B 109.5 . . ?
C53 C54 H54C 109.5 . . ?
H54A C54 H54B 109.5 . . ?
H54A C54 H54C 109.5 . . ?
H54B C54 H54C 109.5 . . ?
N1 C61 H61A 108.3 . . ?
N1 C61 H61B 108.3 . . ?
H61A C61 H61B 107.4 . . ?
C62 C61 N1 116.1(5) . . ?
C62 C61 H61A 108.3 . . ?
C62 C61 H61B 108.3 . . ?
C61 C62 H62A 109.4 . . ?
C61 C62 H62B 109.4 . . ?
C61 C62 C63 111.3(6) . . ?
H62A C62 H62B 108.0 . . ?
C63 C62 H62A 109.4 . . ?
C63 C62 H62B 109.4 . . ?
C62 C63 H63A 108.8 . . ?
C62 C63 H63B 108.8 . . ?
C62 C63 C64 113.6(7) . . ?
H63A C63 H63B 107.7 . . ?
C64 C63 H63A 108.8 . . ?
C64 C63 H63B 108.8 . . ?
C63 C64 H64A 109.5 . . ?
C63 C64 H64B 109.5 . . ?
C63 C64 H64C 109.5 . . ?
H64A C64 H64B 109.5 . . ?
H64A C64 H64C 109.5 . . ?
H64B C64 H64C 109.5 . . ?
C43 C44A H44A 109.5 . . ?
C43 C44A H44B 109.5 . . ?
C43 C44A H44C 109.5 . . ?
H44A C44A H44B 109.5 . . ?
H44A C44A H44C 109.5 . . ?
H44B C44A H44C 109.5 . . ?
C43 C44B H44D 109.5 . . ?
C43 C44B H44E 109.5 . . ?
C43 C44B H44F 109.5 . . ?
H44D C44B H44E 109.5 . . ?
H44D C44B H44F 109.5 . . ?
H44E C44B H44F 109.5 . . ?

loop_
_geom_bond_atom_site_label_1
_geom_bond_atom_site_label_2
_geom_bond_distance
_geom_bond_site_symmetry_2
_geom_bond_publ_flag
Au1 C1 2.082(7) . ?
Au1 I1 2.6214(6) . ?
Au1 C11 2.065(6) . ?
Au1 C21 2.054(6) . ?
C1 C2 1.358(8) . ?
C1 C6 1.360(8) . ?
C2 F2 1.351(7) . ?
C2 C3 1.381(9) . ?
C3 Cl3 1.711(6) . ?
C3 C4 1.372(9) . ?
C4 F4 1.350(8) . ?
C4 C5 1.373(9) . ?
C5 Cl5 1.725(7) . ?
C5 C6 1.382(9) . ?
C6 F6 1.343(7) . ?
C11 C12 1.383(9) . ?
C11 C16 1.365(8) . ?
C12 F12 1.348(7) . ?
C12 C13 1.371(9) . ?
C13 Cl13 1.719(7) . ?
C13 C14 1.379(10) . ?
C14 F14 1.339(7) . ?
C14 C15 1.386(10) . ?
C15 Cl15 1.708(7) . ?
C15 C16 1.387(8) . ?
C16 F16 1.356(7) . ?
C21 C22 1.372(8) . ?
C21 C26 1.369(8) . ?
F22 C22 1.358(7) . ?
C22 C23 1.390(8) . ?
C23 Cl23 1.726(7) . ?
C23 C24 1.383(9) . ?
F24 C24 1.350(7) . ?
C24 C25 1.369(9) . ?
C25 Cl25 1.721(6) . ?
C25 C26 1.379(8) . ?
C26 F26 1.342(7) . ?
N1 C31 1.530(7) . ?
N1 C41 1.522(7) . ?
N1 C51 1.509(8) . ?
N1 C61 1.524(8) . ?
C31 H31A 0.9800 . ?
C31 H31B 0.9800 . ?
C31 C32 1.526(8) . ?
C32 H32A 0.9800 . ?
C32 H32B 0.9800 . ?
C32 C33 1.494(9) . ?
C33 H33A 0.9800 . ?
C33 H33B 0.9800 . ?
C33 C34 1.512(10) . ?
C34 H34A 0.9700 . ?
C34 H34B 0.9700 . ?
C34 H34C 0.9700 . ?
C41 H41A 0.9800 . ?
C41 H41B 0.9800 . ?
C41 C42 1.504(9) . ?
C42 H42A 0.9800 . ?
C42 H42B 0.9800 . ?
C42 C43 1.527(9) . ?
C43 H43C 0.9800 . ?
C43 H43D 0.9800 . ?
C43 H43A 0.9800 . ?
C43 H43B 0.9800 . ?
C43 C44A 1.446(13) . ?
C43 C44B 1.52(4) . ?
C51 H51A 0.9800 . ?
C51 H51B 0.9800 . ?
C51 C52 1.502(9) . ?
C52 H52A 0.9800 . ?
C52 H52B 0.9800 . ?
C52 C53 1.513(9) . ?
C53 H53A 0.9800 . ?
C53 H53B 0.9800 . ?
C53 C54 1.500(10) . ?
C54 H54A 0.9700 . ?
C54 H54B 0.9700 . ?
C54 H54C 0.9700 . ?
C61 H61A 0.9800 . ?
C61 H61B 0.9800 . ?
C61 C62 1.499(9) . ?
C62 H62A 0.9800 . ?
C62 H62B 0.9800 . ?
C62 C63 1.506(9) . ?
C63 H63A 0.9800 . ?
C63 H63B 0.9800 . ?
C63 C64 1.517(11) . ?
C64 H64A 0.9700 . ?
C64 H64B 0.9700 . ?
C64 H64C 0.9700 . ?
C44A H44A 0.9700 . ?
C44A H44B 0.9700 . ?
C44A H44C 0.9700 . ?
C44B H44D 0.9700 . ?
C44B H44E 0.9700 . ?
C44B H44F 0.9700 . ?
